data_2213440
loop_
_publ_author_name
'Chun-Niu Zhang'
'Ming-Hua Yang'
'Yun-Fa Zheng'

_publ_section_title
;
 2-[(5-Methylthiazol-2-ylimino)methyl]phenol
;
_journal_coeditor_code LH2334
_journal_issue 5
_journal_name_full 'Acta Crystallographica Section E'
_journal_page_first o2040
_journal_page_last o2041
_journal_paper_doi 10.1107/S1600536807013682
_journal_volume 63
_journal_year 2007
_chemical_formula_iupac 'C11 H10 N2 O S'
_chemical_formula_moiety 'C11 H10 N2 O S'
_chemical_formula_sum 'C11 H10 N2 O S'
_chemical_formula_weight 218.28
_chemical_name_systematic
;
2-[(5-Methylthiazol-2-ylimino)methyl]phenol
;
_space_group_IT_number 14
_symmetry_cell_setting monoclinic
_symmetry_space_group_name_Hall '-P 2ybc'
_symmetry_space_group_name_H-M 'P 1 21/c 1'
_atom_sites_solution_hydrogens geom
_atom_sites_solution_primary direct
_atom_sites_solution_secondary difmap
_audit_creation_method SHELXL-97
_cell_angle_alpha 90.00
_cell_angle_beta 119.956(8)
_cell_angle_gamma 90.00
_cell_formula_units_Z 4
_cell_length_a 13.991(2)
_cell_length_b 5.0713(8)
_cell_length_c 17.0873(17)
_cell_measurement_reflns_used 2257
_cell_measurement_temperature 298(2)
_cell_measurement_theta_max 24.96
_cell_measurement_theta_min 2.41
_cell_volume 1050.4(3)
_computing_cell_refinement 'SAINT (Bruker, 2002)'
_computing_data_collection 'SMART (Bruker, 2002)'
_computing_data_reduction SAINT
_computing_molecular_graphics 'SHELXTL (Bruker, 2002)'
_computing_publication_material SHELXL97
_computing_structure_refinement 'SHELXL97 (Sheldrick, 1997)'
_computing_structure_solution 'SHELXS97 (Sheldrick, 1997)'
_diffrn_ambient_temperature 298(2)
_diffrn_measured_fraction_theta_full 1.000
_diffrn_measured_fraction_theta_max 1.000
_diffrn_measurement_device_type 'Bruker APEX area-detector'
_diffrn_measurement_method '\f and \w'
_diffrn_radiation_monochromator graphite
_diffrn_radiation_source 'fine-focus sealed tube'
_diffrn_radiation_type MoK\a
_diffrn_radiation_wavelength 0.71073
_diffrn_reflns_av_R_equivalents 0.0252
_diffrn_reflns_av_sigmaI/netI 0.0297
_diffrn_reflns_limit_h_max 16
_diffrn_reflns_limit_h_min -14
_diffrn_reflns_limit_k_max 6
_diffrn_reflns_limit_k_min -6
_diffrn_reflns_limit_l_max 9
_diffrn_reflns_limit_l_min -20
_diffrn_reflns_number 5127
_diffrn_reflns_theta_full 25.02
_diffrn_reflns_theta_max 25.02
_diffrn_reflns_theta_min 1.68
_diffrn_standards_number 0
_exptl_absorpt_coefficient_mu 0.280
_exptl_absorpt_correction_T_max 0.9332
_exptl_absorpt_correction_T_min 0.8985
_exptl_absorpt_correction_type multi-scan
_exptl_absorpt_process_details '(SADABS; Bruker, 2002)'
_exptl_crystal_colour Yellow
_exptl_crystal_density_diffrn 1.380
_exptl_crystal_density_method 'not measured'
_exptl_crystal_description Block
_exptl_crystal_F_000 456
_exptl_crystal_size_max 0.39
_exptl_crystal_size_mid 0.31
_exptl_crystal_size_min 0.25
_refine_diff_density_max 0.389
_refine_diff_density_min -0.240
_refine_ls_extinction_method none
_refine_ls_goodness_of_fit_ref 1.180
_refine_ls_hydrogen_treatment constr
_refine_ls_matrix_type full
_refine_ls_number_parameters 138
_refine_ls_number_reflns 1850
_refine_ls_number_restraints 0
_refine_ls_restrained_S_all 1.180
_refine_ls_R_factor_all 0.0687
_refine_ls_R_factor_gt 0.0644
_refine_ls_shift/su_max 0.000
_refine_ls_shift/su_mean 0.000
_refine_ls_structure_factor_coef Fsqd
_refine_ls_weighting_details 'calc w=1/[\s^2^(Fo^2^)+(0.0629P)^2^+0.7611P] where P=(Fo^2^+2Fc^2^)/3'
_refine_ls_weighting_scheme calc
_refine_ls_wR_factor_gt 0.1529
_refine_ls_wR_factor_ref 0.1558
_reflns_number_gt 1730
_reflns_number_total 1850
_reflns_threshold_expression I>2\s(I)
_cod_data_source_file lh2334.cif
_cod_data_source_block I
_cod_depositor_comments
;
The following automatic conversions were performed:
'_symmetry_cell_setting' value 'Monoclinic' changed to 'monoclinic'
according to '/home/saulius/struct/CIF-dictionaries/cif_core.dic'
dictionary named 'cif_core.dic' version 2.4.1 from 2010-06-29.

Automatic conversion script
Id: cif_fix_enum 1527 2010-12-29 10:47:43Z saulius 

The following automatic conversions were performed:

'_symmetry_cell_setting' value 'Monoclinic' changed to 'monoclinic'
according to /home/saulius/struct/CIF-dictionaries/cif_core.dic
dictionary named 'cif_core.dic' version 2.4.1 from 2010-06-29.

Automatic conversion script
Id: cif_fix_values 1715 2011-07-08 13:25:40Z adriana 
;
_cod_original_sg_symbol_H-M 'P 21/c'
_cod_database_code 2213440
_cod_database_fobs_code 2213440

loop_
_symmetry_equiv_pos_as_xyz
'x, y, z'
'-x, y+1/2, -z+1/2'
'-x, -y, -z'
'x, -y-1/2, z-1/2'

loop_
_atom_site_type_symbol
_atom_site_label
_atom_site_fract_x
_atom_site_fract_y
_atom_site_fract_z
_atom_site_U_iso_or_equiv
_atom_site_adp_type
_atom_site_calc_flag
_atom_site_refinement_flags
_atom_site_occupancy
S S1 0.41138(6) 0.56796(17) 0.16646(5) 0.0543(3) Uani d . 1
O O1 0.3212(2) 1.1891(5) 0.30994(14) 0.0695(7) Uani d . 1
H H1 0.3286 1.0799 0.2780 0.104 Uiso calc R 1
N N1 0.2351(2) 0.7079(6) 0.02445(17) 0.0642(8) Uani d . 1
N N2 0.2701(2) 0.9312(5) 0.16094(16) 0.0484(6) Uani d . 1
C C1 0.4581(3) 0.2258(7) 0.0596(2) 0.0647(9) Uani d . 1
H H1A 0.4312 0.1839 -0.0027 0.097 Uiso calc R 1
H H1B 0.4602 0.0685 0.0917 0.097 Uiso calc R 1
H H1C 0.5310 0.2985 0.0856 0.097 Uiso calc R 1
C C2 0.3833(3) 0.4218(6) 0.0664(2) 0.0499(7) Uani d . 1
C C3 0.2875(3) 0.5223(7) 0.0010(2) 0.0631(9) Uani d . 1
H H3 0.2575 0.4671 -0.0586 0.076 Uiso calc R 1
C C4 0.2927(2) 0.7516(6) 0.11079(18) 0.0463(7) Uani d . 1
C C5 0.1817(3) 1.0682(6) 0.1216(2) 0.0491(7) Uani d . 1
H H5 0.1328 1.0398 0.0605 0.059 Uiso calc R 1
C C6 0.1548(2) 1.2656(6) 0.16862(19) 0.0473(7) Uani d . 1
C C7 0.2266(3) 1.3212(6) 0.2608(2) 0.0506(7) Uani d . 1
C C8 0.1987(3) 1.5164(7) 0.3021(2) 0.0650(9) Uani d . 1
H H8 0.2455 1.5522 0.3630 0.078 Uiso calc R 1
C C9 0.1036(3) 1.6575(7) 0.2550(3) 0.0691(10) Uani d . 1
H H9 0.0868 1.7895 0.2839 0.083 Uiso calc R 1
C C10 0.0321(3) 1.6064(7) 0.1646(3) 0.0672(10) Uani d . 1
H H10 -0.0325 1.7033 0.1325 0.081 Uiso calc R 1
C C11 0.0581(3) 1.4092(7) 0.1227(2) 0.0593(9) Uani d . 1
H H11 0.0094 1.3719 0.0622 0.071 Uiso calc R 1

loop_
_atom_site_aniso_label
_atom_site_aniso_U_11
_atom_site_aniso_U_22
_atom_site_aniso_U_33
_atom_site_aniso_U_12
_atom_site_aniso_U_13
_atom_site_aniso_U_23
S1 0.0580(5) 0.0594(5) 0.0423(5) 0.0038(4) 0.0225(4) -0.0036(3)
O1 0.0735(15) 0.0846(18) 0.0440(12) 0.0185(14) 0.0245(11) -0.0053(12)
N1 0.0639(17) 0.079(2) 0.0425(14) 0.0095(15) 0.0212(13) -0.0082(14)
N2 0.0547(15) 0.0541(15) 0.0444(13) -0.0035(13) 0.0308(12) -0.0008(12)
C1 0.079(2) 0.057(2) 0.069(2) 0.0014(18) 0.0448(19) -0.0064(17)
C2 0.0622(18) 0.0478(17) 0.0486(17) -0.0067(14) 0.0344(15) -0.0042(14)
C3 0.072(2) 0.074(2) 0.0414(17) 0.0051(18) 0.0271(16) -0.0116(16)
C4 0.0553(17) 0.0515(17) 0.0398(15) -0.0068(14) 0.0296(14) -0.0015(13)
C5 0.0530(17) 0.0556(18) 0.0439(15) -0.0078(15) 0.0281(14) -0.0030(14)
C6 0.0507(16) 0.0507(17) 0.0497(16) -0.0055(14) 0.0319(14) 0.0032(14)
C7 0.0606(18) 0.0537(18) 0.0491(16) -0.0006(15) 0.0360(15) 0.0013(14)
C8 0.080(2) 0.067(2) 0.061(2) -0.0022(19) 0.0444(19) -0.0055(18)
C9 0.082(2) 0.058(2) 0.095(3) -0.0003(19) 0.066(2) -0.007(2)
C10 0.061(2) 0.061(2) 0.095(3) 0.0077(17) 0.050(2) 0.012(2)
C11 0.0545(18) 0.063(2) 0.064(2) -0.0024(16) 0.0322(16) 0.0063(17)

loop_
_atom_type_symbol
_atom_type_description
_atom_type_scat_dispersion_real
_atom_type_scat_dispersion_imag
_atom_type_scat_source
C C 0.0033 0.0016 'International Tables Vol C Tables 4.2.6.8 and 6.1.1.4'
H H 0.0000 0.0000 'International Tables Vol C Tables 4.2.6.8 and 6.1.1.4'
N N 0.0061 0.0033 'International Tables Vol C Tables 4.2.6.8 and 6.1.1.4'
O O 0.0106 0.0060 'International Tables Vol C Tables 4.2.6.8 and 6.1.1.4'
S S 0.1246 0.1234 'International Tables Vol C Tables 4.2.6.8 and 6.1.1.4'

loop_
_geom_angle_atom_site_label_1
_geom_angle_atom_site_label_2
_geom_angle_atom_site_label_3
_geom_angle
_geom_angle_publ_flag
C4 S1 C2 90.31(14) ?
C7 O1 H1 109.5 ?
C4 N1 C3 109.3(3) ?
C5 N2 C4 119.3(3) ?
C2 C1 H1A 109.5 ?
C2 C1 H1B 109.5 ?
H1A C1 H1B 109.5 ?
C2 C1 H1C 109.5 ?
H1A C1 H1C 109.5 ?
H1B C1 H1C 109.5 ?
C3 C2 C1 129.5(3) ?
C3 C2 S1 107.5(2) ?
C1 C2 S1 123.0(2) ?
C2 C3 N1 118.3(3) ?
C2 C3 H3 120.8 ?
N1 C3 H3 120.8 ?
N1 C4 N2 127.5(3) n
N1 C4 S1 114.6(2) n
N2 C4 S1 117.9(2) n
N2 C5 C6 122.4(3) n
N2 C5 H5 118.8 n
C6 C5 H5 118.8 ?
C11 C6 C7 118.5(3) ?
C11 C6 C5 120.1(3) ?
C7 C6 C5 121.4(3) ?
O1 C7 C8 118.7(3) ?
O1 C7 C6 122.0(3) ?
C8 C7 C6 119.3(3) ?
C9 C8 C7 121.0(3) ?
C9 C8 H8 119.5 ?
C7 C8 H8 119.5 ?
C8 C9 C10 120.7(3) ?
C8 C9 H9 119.7 ?
C10 C9 H9 119.7 ?
C11 C10 C9 119.0(3) ?
C11 C10 H10 120.5 ?
C9 C10 H10 120.5 ?
C10 C11 C6 121.6(3) ?
C10 C11 H11 119.2 ?
C6 C11 H11 119.2 ?

loop_
_geom_bond_atom_site_label_1
_geom_bond_atom_site_label_2
_geom_bond_distance
_geom_bond_publ_flag
S1 C4 1.718(3) n
S1 C2 1.719(3) n
O1 C7 1.341(4) n
O1 H1 0.8200 n
N1 C4 1.299(4) n
N1 C3 1.370(4) n
N2 C5 1.279(4) n
N2 C4 1.391(4) n
C1 C2 1.488(4) ?
C1 H1A 0.9600 ?
C1 H1B 0.9600 ?
C1 H1C 0.9600 ?
C2 C3 1.346(5) ?
C3 H3 0.9300 ?
C5 C6 1.446(4) ?
C5 H5 0.9300 ?
C6 C11 1.385(4) ?
C6 C7 1.410(4) ?
C7 C8 1.380(5) ?
C8 C9 1.364(5) ?
C8 H8 0.9300 ?
C9 C10 1.382(5) ?
C9 H9 0.9300 ?
C10 C11 1.380(5) ?
C10 H10 0.9300 n
C11 H11 0.9300 n

loop_
_geom_hbond_atom_site_label_D
_geom_hbond_atom_site_label_H
_geom_hbond_atom_site_label_A
_geom_hbond_distance_DH
_geom_hbond_distance_HA
_geom_hbond_distance_DA
_geom_hbond_angle_DHA
_geom_hbond_publ_flag
O1 H1 N2 0.82 1.90 2.624(3) 147.0 yes

loop_
_geom_torsion_atom_site_label_1
_geom_torsion_atom_site_label_2
_geom_torsion_atom_site_label_3
_geom_torsion_atom_site_label_4
_geom_torsion
_geom_torsion_publ_flag
C4 S1 C2 C3 -0.5(3) yes
C4 S1 C2 C1 178.2(3) yes
C1 C2 C3 N1 -178.2(3) ?
S1 C2 C3 N1 0.4(4) ?
C4 N1 C3 C2 0.0(5) yes
C3 N1 C4 N2 177.9(3) yes
C3 N1 C4 S1 -0.5(4) ?
C5 N2 C4 N1 2.6(5) ?
C5 N2 C4 S1 -179.1(2) yes
C2 S1 C4 N1 0.6(3) yes
C2 S1 C4 N2 -177.9(2) yes
C4 N2 C5 C6 -177.6(3) ?
N2 C5 C6 C11 179.8(3) ?
N2 C5 C6 C7 1.3(4) ?
C11 C6 C7 O1 179.4(3) ?
C5 C6 C7 O1 -2.1(5) ?
C11 C6 C7 C8 -0.2(4) ?
C5 C6 C7 C8 178.3(3) ?
O1 C7 C8 C9 179.6(3) ?
C6 C7 C8 C9 -0.7(5) ?
C7 C8 C9 C10 0.7(6) ?
C8 C9 C10 C11 0.3(5) ?
C9 C10 C11 C6 -1.2(5) ?
C7 C6 C11 C10 1.2(5) ?
C5 C6 C11 C10 -177.3(3) ?

loop_
_cod_related_entry_id
_cod_related_entry_database
_cod_related_entry_code
1 ChemSpider 30655230
